data_1565034
loop_
_publ_author_name
'Correia, Bruna B.'
'Brown, Thomas R.'
'Reibenspies, Joseph H.'
'Lee, Hee-Seung'
'Hancock, Robert D.'

_publ_section_title
;
 Exciplex formation as an approach to selective Copper(II) fluorescent
 sensors
;
_journal_name_full 'Inorganica Chimica Acta'
_journal_page_first 119544
_journal_paper_doi 10.1016/j.ica.2020.119544
_journal_volume 506
_journal_year 2020
_chemical_formula_moiety 'C36 H44 N4 Pb, 2(Cl O4)'
_chemical_formula_sum 'C36 H44 Cl2 N4 O8 Pb'
_chemical_formula_weight 938.84
_space_group_crystal_system monoclinic
_space_group_IT_number 14
_space_group_name_Hall '-P 2ybc'
_space_group_name_H-M_alt 'P 1 21/c 1'
_atom_sites_solution_hydrogens geom
_atom_sites_solution_primary dual
_cell_angle_alpha 90
_cell_angle_beta 91.106(2)
_cell_angle_gamma 90
_cell_formula_units_Z 4
_cell_length_a 10.1622(4)
_cell_length_b 18.9273(7)
_cell_length_c 19.6809(7)
_cell_measurement_reflns_used 9891
_cell_measurement_temperature 100
_cell_measurement_theta_max 65.30
_cell_measurement_theta_min 3.24
_cell_volume 3784.8(2)
_computing_cell_refinement 'SAINT V8.38A (?, 2016)'
_computing_data_collection APEX3
_computing_data_reduction 'SAINT V8.38A (?, 2016)'
_computing_molecular_graphics 'Olex2 (Dolomanov et al., 2009)'
_computing_publication_material 'Olex2 (Dolomanov et al., 2009)'
_computing_structure_refinement 'ShelXL (Sheldrick, 2015)'
_computing_structure_solution 'ShelXT (Sheldrick, 2015)'
_diffrn_ambient_temperature 100
_diffrn_detector 'Bruker CMOS area detector'
_diffrn_detector_area_resol_mean 10.5
_diffrn_detector_type 'CMOS area detector'
_diffrn_measured_fraction_theta_full 0.990
_diffrn_measured_fraction_theta_max 0.990
_diffrn_measurement_device 'three-circle diffractometer'
_diffrn_measurement_device_type 'Bruker Micro-Source CMOS'
_diffrn_measurement_method '\f and \w scans'
_diffrn_radiation_monochromator 'mirror optics'
_diffrn_radiation_probe x-ray
_diffrn_radiation_type CuK\a
_diffrn_radiation_wavelength 1.54178
_diffrn_reflns_av_R_equivalents 0.0695
_diffrn_reflns_av_unetI/netI 0.0485
_diffrn_reflns_Laue_measured_fraction_full 0.990
_diffrn_reflns_Laue_measured_fraction_max 0.990
_diffrn_reflns_limit_h_max 11
_diffrn_reflns_limit_h_min -11
_diffrn_reflns_limit_k_max 22
_diffrn_reflns_limit_k_min -22
_diffrn_reflns_limit_l_max 23
_diffrn_reflns_limit_l_min -16
_diffrn_reflns_number 35484
_diffrn_reflns_point_group_measured_fraction_full 0.990
_diffrn_reflns_point_group_measured_fraction_max 0.990
_diffrn_reflns_theta_full 65.418
_diffrn_reflns_theta_max 65.418
_diffrn_reflns_theta_min 3.240
_diffrn_source 'microfocus sealed X-ray tube'
_diffrn_source_current 50
_diffrn_source_target Mo
_diffrn_source_type 'Incoatec I\ms'
_diffrn_source_voltage .1
_diffrn_standards_number 0
_exptl_absorpt_coefficient_mu 10.428
_exptl_absorpt_correction_T_max 0.3165
_exptl_absorpt_correction_T_min 0.1928
_exptl_absorpt_correction_type multi-scan
_exptl_absorpt_process_details
'SADABS-2016/2 (Bruker,2016/2) was used for absorption correction. wR2(int) was 0.1221 before and 0.0802 after correction. The Ratio of minimum to maximum transmission is 0.6092. The \l/2 correction factor is Not present.'
_exptl_crystal_colour colourless
_exptl_crystal_colour_primary colourless
_exptl_crystal_density_diffrn 1.648
_exptl_crystal_description plate
_exptl_crystal_F_000 1872
_exptl_crystal_size_max 0.11
_exptl_crystal_size_mid 0.088
_exptl_crystal_size_min 0.039
_refine_diff_density_max 2.160
_refine_diff_density_min -1.457
_refine_diff_density_rms 0.134
_refine_ls_extinction_coef .
_refine_ls_extinction_method none
_refine_ls_goodness_of_fit_ref 1.038
_refine_ls_hydrogen_treatment constr
_refine_ls_matrix_type full
_refine_ls_number_parameters 460
_refine_ls_number_reflns 6439
_refine_ls_number_restraints 0
_refine_ls_restrained_S_all 1.038
_refine_ls_R_factor_all 0.0597
_refine_ls_R_factor_gt 0.0465
_refine_ls_shift/su_max 0.001
_refine_ls_shift/su_mean 0.000
_refine_ls_structure_factor_coef Fsqd
_refine_ls_weighting_details 'w=1/[\s^2^(Fo^2^)+(0.0210P)^2^+35.0000P] where P=(Fo^2^+2Fc^2^)/3'
_refine_ls_weighting_scheme calc
_refine_ls_wR_factor_gt 0.0957
_refine_ls_wR_factor_ref 0.1013
_reflns_Friedel_coverage 0.000
_reflns_Friedel_fraction_full .
_reflns_Friedel_fraction_max .
_reflns_number_gt 5460
_reflns_number_total 6439
_reflns_threshold_expression 'I > 2\s(I)'
_cod_data_source_file ICA-2020-506-119544.cif
_cod_data_source_block rh147
_cod_database_code 1565034
_shelx_space_group_comment
;
The symmetry employed for this shelxl refinement is uniquely defined
by the following loop, which should always be used as a source of
symmetry information in preference to the above space-group names.
They are only intended as comments.
;
_shelx_estimated_absorpt_t_max 0.687
_shelx_estimated_absorpt_t_min 0.393
_olex2_refinement_description
;
1. Fixed Uiso
 At 1.2 times of:
  All C(H) groups, All C(H,H) groups
2.a Secondary CH2 refined with riding coordinates:
 C1(H1A,H1B), C2(H2A,H2B), C3(H3A,H3B), C4(H4A,H4B), C5(H5A,H5B), C6(H6A,H6B),
 C7(H7A,H7B), C8(H8A,H8B), C9(H9A,H9B), C16(H16A,H16B), C23(H23A,H23B),
 C30(H30A,H30B)
2.b Aromatic/amide H refined with riding coordinates:
 C11(H11), C12(H12), C13(H13), C14(H14), C15(H15), C18(H18), C19(H19),
 C20(H20), C21(H21), C22(H22), C25(H25), C26(H26), C27(H27), C28(H28), C29(H29),
  C32(H32), C33(H33), C34(H34), C35(H35), C36(H36)
;

loop_
_space_group_symop_operation_xyz
'x, y, z'
'-x, y+1/2, -z+1/2'
'-x, -y, -z'
'x, -y-1/2, z-1/2'

loop_
_atom_site_label
_atom_site_type_symbol
_atom_site_fract_x
_atom_site_fract_y
_atom_site_fract_z
_atom_site_U_iso_or_equiv
_atom_site_adp_type
_atom_site_occupancy
_atom_site_site_symmetry_order
_atom_site_calc_flag
_atom_site_refinement_flags_posn
_atom_site_refinement_flags_adp
_atom_site_refinement_flags_occupancy
_atom_site_disorder_assembly
_atom_site_disorder_group
Pb1 Pb 0.27753(3) 0.71452(2) 0.37808(2) 0.02471(10) Uani 1 1 d . . . . .
N1 N 0.3085(5) 0.6298(3) 0.2791(3) 0.0252(13) Uani 1 1 d . . . . .
N2 N 0.0812(5) 0.6345(3) 0.3712(3) 0.0271(13) Uani 1 1 d . . . . .
N3 N 0.2626(6) 0.6515(3) 0.4908(3) 0.0288(13) Uani 1 1 d . . . . .
N4 N 0.4908(5) 0.6473(3) 0.3990(3) 0.0282(13) Uani 1 1 d . . . . .
C1 C 0.4916(7) 0.5844(4) 0.3535(4) 0.0295(16) Uani 1 1 d . . . . .
H1A H 0.433839 0.547510 0.372466 0.035 Uiso 1 1 calc R . . . .
H1B H 0.581984 0.565103 0.352115 0.035 Uiso 1 1 calc R . . . .
C2 C 0.4450(7) 0.6018(4) 0.2818(4) 0.0321(17) Uani 1 1 d . . . . .
H2A H 0.505035 0.637180 0.262123 0.038 Uiso 1 1 calc R . . . .
H2B H 0.449379 0.558538 0.253569 0.038 Uiso 1 1 calc R . . . .
C3 C 0.2110(7) 0.5711(4) 0.2844(4) 0.0287(16) Uani 1 1 d . . . . .
H3A H 0.243145 0.536554 0.318623 0.034 Uiso 1 1 calc R . . . .
H3B H 0.203294 0.546540 0.240113 0.034 Uiso 1 1 calc R . . . .
C4 C 0.0779(7) 0.5975(4) 0.3043(3) 0.0296(16) Uani 1 1 d . . . . .
H4A H 0.044109 0.630390 0.268933 0.036 Uiso 1 1 calc R . . . .
H4B H 0.016356 0.557067 0.306531 0.036 Uiso 1 1 calc R . . . .
C5 C 0.0932(7) 0.5825(4) 0.4276(3) 0.0276(16) Uani 1 1 d . . . . .
H5A H 0.160041 0.546646 0.416011 0.033 Uiso 1 1 calc R . . . .
H5B H 0.007955 0.557965 0.432813 0.033 Uiso 1 1 calc R . . . .
C6 C 0.1318(7) 0.6172(4) 0.4935(3) 0.0311(17) Uani 1 1 d . . . . .
H6A H 0.064946 0.653166 0.504907 0.037 Uiso 1 1 calc R . . . .
H6B H 0.133051 0.581305 0.530087 0.037 Uiso 1 1 calc R . . . .
C7 C 0.3671(7) 0.5966(4) 0.4963(4) 0.0321(17) Uani 1 1 d . . . . .
H7A H 0.340105 0.554713 0.469200 0.038 Uiso 1 1 calc R . . . .
H7B H 0.377381 0.581620 0.544278 0.038 Uiso 1 1 calc R . . . .
C8 C 0.4981(7) 0.6237(4) 0.4711(4) 0.0326(17) Uani 1 1 d . . . . .
H8A H 0.527252 0.663783 0.500002 0.039 Uiso 1 1 calc R . . . .
H8B H 0.564693 0.585780 0.475706 0.039 Uiso 1 1 calc R . . . .
C9 C 0.2849(7) 0.6662(4) 0.2118(3) 0.0311(17) Uani 1 1 d . . . . .
H9A H 0.188943 0.669393 0.202803 0.037 Uiso 1 1 calc R . . . .
H9B H 0.323352 0.637199 0.175347 0.037 Uiso 1 1 calc R . . . .
C10 C 0.3432(7) 0.7394(4) 0.2092(3) 0.0304(17) Uani 1 1 d . . . . .
C11 C 0.4681(8) 0.7514(5) 0.1848(4) 0.0385(19) Uani 1 1 d . . . . .
H11 H 0.519913 0.712810 0.169812 0.046 Uiso 1 1 calc R . . . .
C12 C 0.5179(8) 0.8199(5) 0.1821(4) 0.045(2) Uani 1 1 d . . . . .
H12 H 0.603572 0.827779 0.165233 0.054 Uiso 1 1 calc R . . . .
C13 C 0.4442(9) 0.8760(5) 0.2038(4) 0.047(2) Uani 1 1 d . . . . .
H13 H 0.479223 0.922532 0.202581 0.056 Uiso 1 1 calc R . . . .
C14 C 0.3193(9) 0.8645(5) 0.2273(4) 0.044(2) Uani 1 1 d . . . . .
H14 H 0.267428 0.903184 0.241799 0.052 Uiso 1 1 calc R . . . .
C15 C 0.2694(8) 0.7969(4) 0.2297(4) 0.0340(18) Uani 1 1 d . . . . .
H15 H 0.182874 0.789603 0.245684 0.041 Uiso 1 1 calc R . . . .
C16 C -0.0480(7) 0.6746(4) 0.3779(4) 0.0295(16) Uani 1 1 d . . . . .
H16A H -0.120448 0.644572 0.359782 0.035 Uiso 1 1 calc R . . . .
H16B H -0.064193 0.682739 0.426678 0.035 Uiso 1 1 calc R . . . .
C17 C -0.0520(7) 0.7440(4) 0.3418(4) 0.0332(17) Uani 1 1 d . . . . .
C18 C -0.1001(7) 0.7498(4) 0.2754(4) 0.0363(18) Uani 1 1 d . . . . .
H18 H -0.133536 0.709157 0.252533 0.044 Uiso 1 1 calc R . . . .
C19 C -0.0995(8) 0.8145(5) 0.2424(5) 0.046(2) Uani 1 1 d . . . . .
H19 H -0.133964 0.818188 0.197292 0.055 Uiso 1 1 calc R . . . .
C20 C -0.0490(9) 0.8738(5) 0.2747(5) 0.047(2) Uani 1 1 d . . . . .
H20 H -0.047239 0.917864 0.251722 0.057 Uiso 1 1 calc R . . . .
C21 C -0.0010(8) 0.8684(5) 0.3411(5) 0.045(2) Uani 1 1 d . . . . .
H21 H 0.032874 0.908915 0.363885 0.054 Uiso 1 1 calc R . . . .
C22 C -0.0027(7) 0.8040(4) 0.3738(4) 0.0338(18) Uani 1 1 d . . . . .
H22 H 0.030632 0.800669 0.419115 0.041 Uiso 1 1 calc R . . . .
C23 C 0.2813(8) 0.7015(4) 0.5489(4) 0.0354(18) Uani 1 1 d . . . . .
H23A H 0.375727 0.713943 0.552663 0.042 Uiso 1 1 calc R . . . .
H23B H 0.257506 0.676812 0.591278 0.042 Uiso 1 1 calc R . . . .
C24 C 0.2017(8) 0.7693(4) 0.5436(4) 0.0373(19) Uani 1 1 d . . . . .
C25 C 0.2558(8) 0.8279(5) 0.5132(4) 0.041(2) Uani 1 1 d . . . . .
H25 H 0.340800 0.824809 0.494165 0.050 Uiso 1 1 calc R . . . .
C26 C 0.1875(10) 0.8911(5) 0.5102(5) 0.053(2) Uani 1 1 d . . . . .
H26 H 0.224125 0.931159 0.488409 0.064 Uiso 1 1 calc R . . . .
C27 C 0.0637(10) 0.8952(5) 0.5398(5) 0.056(3) Uani 1 1 d . . . . .
H27 H 0.016742 0.938579 0.538985 0.067 Uiso 1 1 calc R . . . .
C28 C 0.0096(9) 0.8369(5) 0.5700(4) 0.050(2) Uani 1 1 d . . . . .
H28 H -0.074807 0.839929 0.589713 0.060 Uiso 1 1 calc R . . . .
C29 C 0.0778(8) 0.7741(5) 0.5716(4) 0.0386(19) Uani 1 1 d . . . . .
H29 H 0.039724 0.733679 0.592122 0.046 Uiso 1 1 calc R . . . .
C30 C 0.6081(7) 0.6932(4) 0.3857(4) 0.0376(19) Uani 1 1 d . . . . .
H30A H 0.621997 0.695059 0.336059 0.045 Uiso 1 1 calc R . . . .
H30B H 0.686993 0.671192 0.407001 0.045 Uiso 1 1 calc R . . . .
C31 C 0.5956(7) 0.7676(4) 0.4120(4) 0.0301(17) Uani 1 1 d . . . . .
C32 C 0.5403(8) 0.8188(4) 0.3682(4) 0.0379(19) Uani 1 1 d . . . . .
H32 H 0.511545 0.805835 0.323741 0.046 Uiso 1 1 calc R . . . .
C33 C 0.5278(8) 0.8878(5) 0.3898(5) 0.046(2) Uani 1 1 d . . . . .
H33 H 0.486303 0.921615 0.360918 0.056 Uiso 1 1 calc R . . . .
C34 C 0.5748(9) 0.9078(5) 0.4526(5) 0.052(2) Uani 1 1 d . . . . .
H34 H 0.567766 0.955525 0.466984 0.062 Uiso 1 1 calc R . . . .
C35 C 0.6326(9) 0.8579(5) 0.4950(5) 0.053(2) Uani 1 1 d . . . . .
H35 H 0.665317 0.871602 0.538549 0.063 Uiso 1 1 calc R . . . .
C36 C 0.6432(8) 0.7880(5) 0.4746(4) 0.045(2) Uani 1 1 d . . . . .
H36 H 0.683543 0.754253 0.504100 0.054 Uiso 1 1 calc R . . . .
Cl1 Cl 0.24229(19) 1.06063(11) 0.30826(10) 0.0408(4) Uani 1 1 d . . . . .
O1 O 0.2682(6) 1.1319(3) 0.3262(3) 0.0547(16) Uani 1 1 d . . . . .
O2 O 0.1126(7) 1.0417(4) 0.3264(3) 0.0654(19) Uani 1 1 d . . . . .
O3 O 0.2482(7) 1.0545(4) 0.2353(3) 0.075(2) Uani 1 1 d . . . . .
O4 O 0.3383(10) 1.0183(5) 0.3373(5) 0.106(3) Uani 1 1 d . . . . .
Cl2 Cl 0.19719(17) 0.40468(9) 0.42786(8) 0.0311(4) Uani 1 1 d . . . . .
O5 O 0.1827(5) 0.4310(3) 0.4959(3) 0.0428(14) Uani 1 1 d . . . . .
O6 O 0.2163(6) 0.3300(3) 0.4287(3) 0.0490(15) Uani 1 1 d . . . . .
O7 O 0.3099(5) 0.4384(3) 0.3991(2) 0.0346(12) Uani 1 1 d . . . . .
O8 O 0.0819(5) 0.4217(3) 0.3877(3) 0.0403(13) Uani 1 1 d . . . . .

loop_
_atom_site_aniso_label
_atom_site_aniso_U_11
_atom_site_aniso_U_22
_atom_site_aniso_U_33
_atom_site_aniso_U_23
_atom_site_aniso_U_13
_atom_site_aniso_U_12
Pb1 0.02269(14) 0.02907(16) 0.02236(14) 0.00062(12) 0.00028(9) 0.00114(13)
N1 0.024(3) 0.026(3) 0.026(3) 0.004(2) 0.004(2) 0.000(2)
N2 0.021(3) 0.033(3) 0.028(3) 0.001(3) 0.001(2) 0.005(3)
N3 0.025(3) 0.035(4) 0.026(3) 0.000(3) -0.001(2) 0.004(3)
N4 0.019(3) 0.036(4) 0.030(3) 0.000(3) 0.002(2) 0.001(3)
C1 0.025(4) 0.031(4) 0.032(4) 0.002(3) 0.002(3) 0.004(3)
C2 0.025(4) 0.038(4) 0.033(4) 0.000(3) 0.008(3) -0.001(3)
C3 0.032(4) 0.026(4) 0.028(4) -0.002(3) 0.005(3) -0.001(3)
C4 0.025(4) 0.035(4) 0.028(4) -0.005(3) -0.003(3) -0.001(3)
C5 0.021(4) 0.031(4) 0.030(4) 0.006(3) 0.005(3) 0.000(3)
C6 0.034(4) 0.037(4) 0.022(4) 0.004(3) 0.009(3) 0.002(3)
C7 0.033(4) 0.037(4) 0.026(4) 0.004(3) -0.001(3) 0.008(3)
C8 0.028(4) 0.038(5) 0.032(4) -0.002(3) -0.008(3) 0.005(3)
C9 0.032(4) 0.041(5) 0.020(3) 0.005(3) 0.001(3) 0.002(3)
C10 0.034(4) 0.040(5) 0.016(3) 0.005(3) 0.000(3) 0.001(3)
C11 0.034(5) 0.046(5) 0.035(4) 0.011(4) -0.005(3) -0.001(4)
C12 0.036(5) 0.062(6) 0.036(5) 0.024(4) -0.003(4) -0.012(4)
C13 0.059(6) 0.040(5) 0.040(5) 0.014(4) -0.017(4) -0.012(4)
C14 0.067(6) 0.041(5) 0.022(4) 0.000(4) -0.006(4) 0.004(4)
C15 0.037(4) 0.038(5) 0.027(4) 0.002(3) -0.004(3) 0.002(3)
C16 0.018(3) 0.041(5) 0.029(4) 0.001(3) 0.005(3) 0.001(3)
C17 0.021(4) 0.033(4) 0.046(5) 0.000(4) 0.001(3) 0.005(3)
C18 0.026(4) 0.043(5) 0.040(4) -0.001(4) -0.005(3) 0.005(3)
C19 0.044(5) 0.049(5) 0.046(5) 0.011(4) -0.009(4) 0.008(4)
C20 0.048(5) 0.037(5) 0.056(6) 0.014(4) 0.001(4) 0.014(4)
C21 0.035(5) 0.037(5) 0.062(6) -0.005(4) 0.001(4) 0.005(4)
C22 0.028(4) 0.043(5) 0.031(4) 0.003(3) -0.002(3) 0.006(3)
C23 0.036(4) 0.046(5) 0.024(4) -0.003(3) -0.003(3) 0.005(4)
C24 0.044(5) 0.043(5) 0.025(4) -0.008(3) -0.005(3) 0.001(4)
C25 0.040(5) 0.051(6) 0.034(4) -0.012(4) 0.001(4) -0.001(4)
C26 0.066(7) 0.040(5) 0.053(6) -0.005(4) -0.005(5) -0.004(5)
C27 0.060(6) 0.052(6) 0.055(6) -0.015(5) -0.005(5) 0.011(5)
C28 0.037(5) 0.071(7) 0.043(5) -0.015(5) 0.003(4) 0.012(5)
C29 0.038(4) 0.053(6) 0.025(4) -0.008(4) 0.006(3) 0.002(4)
C30 0.019(4) 0.048(5) 0.046(5) 0.007(4) 0.002(3) -0.002(3)
C31 0.020(4) 0.034(4) 0.037(4) 0.000(3) -0.003(3) -0.001(3)
C32 0.038(5) 0.035(5) 0.040(5) 0.008(4) -0.004(4) -0.002(4)
C33 0.041(5) 0.042(5) 0.055(5) 0.001(4) -0.004(4) 0.003(4)
C34 0.054(6) 0.032(5) 0.069(6) -0.007(4) -0.003(5) -0.006(4)
C35 0.049(5) 0.056(6) 0.053(5) -0.008(5) -0.012(4) -0.012(5)
C36 0.041(5) 0.043(5) 0.050(5) 0.007(4) -0.014(4) -0.005(4)
Cl1 0.0372(10) 0.0394(11) 0.0461(11) -0.0023(9) 0.0060(9) 0.0044(8)
O1 0.055(4) 0.044(4) 0.065(4) -0.005(3) -0.002(3) -0.009(3)
O2 0.063(4) 0.062(5) 0.072(4) -0.010(4) 0.027(4) -0.021(3)
O3 0.057(4) 0.121(7) 0.049(4) -0.019(4) 0.014(3) -0.006(4)
O4 0.121(7) 0.078(6) 0.117(7) 0.010(5) -0.045(6) 0.043(5)
Cl2 0.0286(9) 0.0350(10) 0.0297(9) 0.0049(7) 0.0017(7) -0.0004(7)
O5 0.035(3) 0.066(4) 0.028(3) 0.004(3) 0.008(2) 0.004(3)
O6 0.045(3) 0.034(3) 0.067(4) 0.010(3) -0.010(3) -0.005(3)
O7 0.033(3) 0.035(3) 0.036(3) 0.004(2) 0.010(2) 0.001(2)
O8 0.036(3) 0.044(3) 0.040(3) 0.001(3) -0.008(2) 0.008(3)

loop_
_atom_type_symbol
_atom_type_description
_atom_type_scat_dispersion_real
_atom_type_scat_dispersion_imag
_atom_type_scat_source
C C 0.0181 0.0091 'International Tables Vol C Tables 4.2.6.8 and 6.1.1.4'
H H 0.0000 0.0000 'International Tables Vol C Tables 4.2.6.8 and 6.1.1.4'
Cl Cl 0.3639 0.7018 'International Tables Vol C Tables 4.2.6.8 and 6.1.1.4'
N N 0.0311 0.0180 'International Tables Vol C Tables 4.2.6.8 and 6.1.1.4'
O O 0.0492 0.0322 'International Tables Vol C Tables 4.2.6.8 and 6.1.1.4'
Pb Pb -4.0753 8.5060 'International Tables Vol C Tables 4.2.6.8 and 6.1.1.4'

loop_
_geom_angle_atom_site_label_1
_geom_angle_atom_site_label_2
_geom_angle_atom_site_label_3
_geom_angle
_geom_angle_site_symmetry_1
_geom_angle_site_symmetry_3
N2 Pb1 N1 71.84(18) . .
N2 Pb1 N3 72.58(18) . .
N2 Pb1 N4 112.47(19) . .
N3 Pb1 N1 112.62(19) . .
N3 Pb1 N4 71.73(18) . .
N4 Pb1 N1 72.01(18) . .
C2 N1 Pb1 109.0(4) . .
C2 N1 C3 110.7(5) . .
C2 N1 C9 109.1(5) . .
C3 N1 Pb1 108.8(4) . .
C3 N1 C9 107.9(5) . .
C9 N1 Pb1 111.3(4) . .
C4 N2 Pb1 109.6(4) . .
C4 N2 C16 107.7(5) . .
C5 N2 Pb1 107.9(4) . .
C5 N2 C4 110.4(5) . .
C5 N2 C16 108.9(5) . .
C16 N2 Pb1 112.4(4) . .
C6 N3 Pb1 107.9(4) . .
C6 N3 C7 109.3(6) . .
C6 N3 C23 110.5(6) . .
C7 N3 Pb1 109.8(4) . .
C7 N3 C23 107.9(5) . .
C23 N3 Pb1 111.4(4) . .
C1 N4 Pb1 108.5(4) . .
C1 N4 C30 110.1(6) . .
C8 N4 Pb1 109.4(4) . .
C8 N4 C1 109.4(6) . .
C8 N4 C30 108.4(5) . .
C30 N4 Pb1 111.1(4) . .
N4 C1 H1A 109.1 . .
N4 C1 H1B 109.1 . .
N4 C1 C2 112.4(6) . .
H1A C1 H1B 107.8 . .
C2 C1 H1A 109.1 . .
C2 C1 H1B 109.1 . .
N1 C2 C1 112.6(6) . .
N1 C2 H2A 109.1 . .
N1 C2 H2B 109.1 . .
C1 C2 H2A 109.1 . .
C1 C2 H2B 109.1 . .
H2A C2 H2B 107.8 . .
N1 C3 H3A 109.2 . .
N1 C3 H3B 109.2 . .
N1 C3 C4 112.0(6) . .
H3A C3 H3B 107.9 . .
C4 C3 H3A 109.2 . .
C4 C3 H3B 109.2 . .
N2 C4 C3 112.4(5) . .
N2 C4 H4A 109.1 . .
N2 C4 H4B 109.1 . .
C3 C4 H4A 109.1 . .
C3 C4 H4B 109.1 . .
H4A C4 H4B 107.9 . .
N2 C5 H5A 109.3 . .
N2 C5 H5B 109.3 . .
N2 C5 C6 111.8(6) . .
H5A C5 H5B 107.9 . .
C6 C5 H5A 109.3 . .
C6 C5 H5B 109.3 . .
N3 C6 C5 112.4(6) . .
N3 C6 H6A 109.1 . .
N3 C6 H6B 109.1 . .
C5 C6 H6A 109.1 . .
C5 C6 H6B 109.1 . .
H6A C6 H6B 107.9 . .
N3 C7 H7A 109.3 . .
N3 C7 H7B 109.3 . .
N3 C7 C8 111.6(6) . .
H7A C7 H7B 108.0 . .
C8 C7 H7A 109.3 . .
C8 C7 H7B 109.3 . .
N4 C8 C7 112.6(5) . .
N4 C8 H8A 109.1 . .
N4 C8 H8B 109.1 . .
C7 C8 H8A 109.1 . .
C7 C8 H8B 109.1 . .
H8A C8 H8B 107.8 . .
N1 C9 H9A 108.9 . .
N1 C9 H9B 108.9 . .
N1 C9 C10 113.3(6) . .
H9A C9 H9B 107.7 . .
C10 C9 H9A 108.9 . .
C10 C9 H9B 108.9 . .
C11 C10 C9 121.7(7) . .
C11 C10 C15 118.5(8) . .
C15 C10 C9 119.8(7) . .
C10 C11 H11 120.0 . .
C10 C11 C12 120.1(8) . .
C12 C11 H11 120.0 . .
C11 C12 H12 119.7 . .
C13 C12 C11 120.6(8) . .
C13 C12 H12 119.7 . .
C12 C13 H13 120.2 . .
C12 C13 C14 119.6(8) . .
C14 C13 H13 120.2 . .
C13 C14 H14 119.9 . .
C15 C14 C13 120.1(8) . .
C15 C14 H14 119.9 . .
C10 C15 H15 119.4 . .
C14 C15 C10 121.2(8) . .
C14 C15 H15 119.4 . .
N2 C16 H16A 108.7 . .
N2 C16 H16B 108.7 . .
H16A C16 H16B 107.6 . .
C17 C16 N2 114.4(6) . .
C17 C16 H16A 108.7 . .
C17 C16 H16B 108.7 . .
C18 C17 C16 121.5(7) . .
C22 C17 C16 119.9(7) . .
C22 C17 C18 118.6(7) . .
C17 C18 H18 119.8 . .
C19 C18 C17 120.4(8) . .
C19 C18 H18 119.8 . .
C18 C19 H19 119.8 . .
C20 C19 C18 120.4(8) . .
C20 C19 H19 119.8 . .
C19 C20 H20 120.2 . .
C19 C20 C21 119.6(8) . .
C21 C20 H20 120.2 . .
C20 C21 H21 120.1 . .
C22 C21 C20 119.8(8) . .
C22 C21 H21 120.1 . .
C17 C22 H22 119.3 . .
C21 C22 C17 121.3(7) . .
C21 C22 H22 119.3 . .
N3 C23 H23A 108.5 . .
N3 C23 H23B 108.5 . .
N3 C23 C24 115.1(6) . .
H23A C23 H23B 107.5 . .
C24 C23 H23A 108.5 . .
C24 C23 H23B 108.5 . .
C25 C24 C23 119.5(8) . .
C25 C24 C29 119.5(8) . .
C29 C24 C23 120.9(8) . .
C24 C25 H25 119.7 . .
C24 C25 C26 120.7(9) . .
C26 C25 H25 119.7 . .
C25 C26 H26 120.5 . .
C25 C26 C27 118.9(9) . .
C27 C26 H26 120.5 . .
C26 C27 H27 119.8 . .
C28 C27 C26 120.5(9) . .
C28 C27 H27 119.8 . .
C27 C28 H28 120.0 . .
C27 C28 C29 119.9(9) . .
C29 C28 H28 120.0 . .
C24 C29 H29 119.7 . .
C28 C29 C24 120.5(8) . .
C28 C29 H29 119.7 . .
N4 C30 H30A 108.7 . .
N4 C30 H30B 108.7 . .
N4 C30 C31 114.1(6) . .
H30A C30 H30B 107.6 . .
C31 C30 H30A 108.7 . .
C31 C30 H30B 108.7 . .
C32 C31 C30 118.0(7) . .
C36 C31 C30 122.8(7) . .
C36 C31 C32 119.1(7) . .
C31 C32 H32 119.9 . .
C33 C32 C31 120.1(8) . .
C33 C32 H32 119.9 . .
C32 C33 H33 119.8 . .
C34 C33 C32 120.4(8) . .
C34 C33 H33 119.8 . .
C33 C34 H34 120.3 . .
C33 C34 C35 119.4(8) . .
C35 C34 H34 120.3 . .
C34 C35 H35 119.6 . .
C34 C35 C36 120.8(8) . .
C36 C35 H35 119.6 . .
C31 C36 C35 120.0(8) . .
C31 C36 H36 120.0 . .
C35 C36 H36 120.0 . .
O1 Cl1 O2 110.2(4) . .
O1 Cl1 O3 108.2(4) . .
O2 Cl1 O3 106.7(4) . .
O4 Cl1 O1 108.9(5) . .
O4 Cl1 O2 113.8(6) . .
O4 Cl1 O3 108.9(5) . .
O6 Cl2 O5 110.3(4) . .
O6 Cl2 O7 109.6(3) . .
O6 Cl2 O8 109.7(3) . .
O7 Cl2 O5 108.0(3) . .
O8 Cl2 O5 109.7(3) . .
O8 Cl2 O7 109.4(3) . .

loop_
_geom_bond_atom_site_label_1
_geom_bond_atom_site_label_2
_geom_bond_distance
_geom_bond_site_symmetry_2
Pb1 N1 2.549(6) .
Pb1 N2 2.506(6) .
Pb1 N3 2.526(6) .
Pb1 N4 2.539(6) .
N1 C2 1.485(9) .
N1 C3 1.492(9) .
N1 C9 1.508(8) .
N2 C4 1.492(9) .
N2 C5 1.486(9) .
N2 C16 1.524(9) .
N3 C6 1.481(9) .
N3 C7 1.488(9) .
N3 C23 1.493(9) .
N4 C1 1.490(9) .
N4 C8 1.488(9) .
N4 C30 1.502(9) .
C1 H1A 0.9900 .
C1 H1B 0.9900 .
C1 C2 1.516(10) .
C2 H2A 0.9900 .
C2 H2B 0.9900 .
C3 H3A 0.9900 .
C3 H3B 0.9900 .
C3 C4 1.501(10) .
C4 H4A 0.9900 .
C4 H4B 0.9900 .
C5 H5A 0.9900 .
C5 H5B 0.9900 .
C5 C6 1.500(10) .
C6 H6A 0.9900 .
C6 H6B 0.9900 .
C7 H7A 0.9900 .
C7 H7B 0.9900 .
C7 C8 1.519(10) .
C8 H8A 0.9900 .
C8 H8B 0.9900 .
C9 H9A 0.9900 .
C9 H9B 0.9900 .
C9 C10 1.508(11) .
C10 C11 1.384(11) .
C10 C15 1.386(10) .
C11 H11 0.9500 .
C11 C12 1.393(12) .
C12 H12 0.9500 .
C12 C13 1.372(13) .
C13 H13 0.9500 .
C13 C14 1.377(12) .
C14 H14 0.9500 .
C14 C15 1.376(11) .
C15 H15 0.9500 .
C16 H16A 0.9900 .
C16 H16B 0.9900 .
C16 C17 1.493(10) .
C17 C18 1.391(10) .
C17 C22 1.389(11) .
C18 H18 0.9500 .
C18 C19 1.388(11) .
C19 H19 0.9500 .
C19 C20 1.383(12) .
C20 H20 0.9500 .
C20 C21 1.390(12) .
C21 H21 0.9500 .
C21 C22 1.377(11) .
C22 H22 0.9500 .
C23 H23A 0.9900 .
C23 H23B 0.9900 .
C23 C24 1.519(11) .
C24 C25 1.380(12) .
C24 C29 1.387(11) .
C25 H25 0.9500 .
C25 C26 1.385(12) .
C26 H26 0.9500 .
C26 C27 1.398(14) .
C27 H27 0.9500 .
C27 C28 1.373(14) .
C28 H28 0.9500 .
C28 C29 1.376(12) .
C29 H29 0.9500 .
C30 H30A 0.9900 .
C30 H30B 0.9900 .
C30 C31 1.505(11) .
C31 C32 1.406(10) .
C31 C36 1.372(11) .
C32 H32 0.9500 .
C32 C33 1.380(12) .
C33 H33 0.9500 .
C33 C34 1.370(12) .
C34 H34 0.9500 .
C34 C35 1.383(13) .
C35 H35 0.9500 .
C35 C36 1.387(12) .
C36 H36 0.9500 .
Cl1 O1 1.417(6) .
Cl1 O2 1.418(7) .
Cl1 O3 1.442(7) .
Cl1 O4 1.377(7) .
Cl2 O5 1.439(5) .
Cl2 O6 1.426(6) .
Cl2 O7 1.437(5) .
Cl2 O8 1.437(5) .
